data_7157419
loop_
_publ_author_name
'Gharui, Chandan'
'Prakash, Satya'
'Chopra, Deepak'
'Pan, Subhas Chandra'

_publ_section_title
;
 Organocatalytic asymmetric addition of thioglycolates to o-quinone
 methides: a route to 5-substituted-5H-benzoxathiepine-2(3H)-ones.
;
_journal_issue 15
_journal_name_full 'Organic &amp; biomolecular chemistry'
_journal_page_first 2828
_journal_page_last 2833
_journal_paper_doi 10.1039/d0ob00568a
_journal_volume 18
_journal_year 2020
_chemical_absolute_configuration syn
_chemical_formula_moiety 'C17 H16 O4 S'
_chemical_formula_sum 'C17 H16 O4 S'
_chemical_formula_weight 316.36
_chemical_name_systematic P21212
_space_group_crystal_system orthorhombic
_space_group_IT_number 18
_space_group_name_Hall 'P 2 2ab'
_space_group_name_H-M_alt 'P 21 21 2'
_atom_sites_solution_hydrogens mixed
_atom_sites_solution_primary dual
_audit_creation_date 2020-02-20
_audit_creation_method
;
Olex2 1.2
(compiled 2018.05.29 svn.r3508 for OlexSys, GUI svn.r5506)
;
_audit_update_record
;
2020-02-21 deposited with the CCDC.	2020-03-25 downloaded from the CCDC.
;
_cell_angle_alpha 90
_cell_angle_beta 90
_cell_angle_gamma 90
_cell_formula_units_Z 4
_cell_length_a 7.969(3)
_cell_length_b 34.663(14)
_cell_length_c 5.361(2)
_cell_measurement_reflns_used 690
_cell_measurement_temperature 100
_cell_measurement_theta_max 18.62
_cell_measurement_theta_min 4.62
_cell_volume 1480.9(10)
_computing_cell_refinement 'SAINT v8.37A (Bruker, 2015)'
_computing_data_reduction 'SAINT v8.37A (Bruker, 2015)'
_computing_molecular_graphics 'Olex2 (Dolomanov et al., 2009)'
_computing_publication_material 'Olex2 (Dolomanov et al., 2009)'
_computing_structure_refinement 'ShelXL (Sheldrick, 2015)'
_computing_structure_solution 'ShelXT (Sheldrick, 2015)'
_diffrn_ambient_temperature 100
_diffrn_measured_fraction_theta_full 0.946
_diffrn_measured_fraction_theta_max 0.911
_diffrn_measurement_device_type 'Bruker APEX-II CCD'
_diffrn_measurement_method '\f and \w scans'
_diffrn_radiation_type MoK\a
_diffrn_radiation_wavelength 0.71073
_diffrn_reflns_av_R_equivalents 0.1470
_diffrn_reflns_av_unetI/netI 0.1607
_diffrn_reflns_Laue_measured_fraction_full 0.946
_diffrn_reflns_Laue_measured_fraction_max 0.911
_diffrn_reflns_limit_h_max 11
_diffrn_reflns_limit_h_min -11
_diffrn_reflns_limit_k_max 47
_diffrn_reflns_limit_k_min -48
_diffrn_reflns_limit_l_max 7
_diffrn_reflns_limit_l_min -6
_diffrn_reflns_number 12986
_diffrn_reflns_point_group_measured_fraction_full 0.944
_diffrn_reflns_point_group_measured_fraction_max 0.906
_diffrn_reflns_theta_full 25.242
_diffrn_reflns_theta_max 29.697
_diffrn_reflns_theta_min 4.582
_exptl_absorpt_coefficient_mu 0.234
_exptl_absorpt_correction_T_max 0.7460
_exptl_absorpt_correction_T_min 0.5757
_exptl_absorpt_correction_type multi-scan
_exptl_absorpt_process_details
;
SADABS-2014/5 (Bruker,2014/5) was used for absorption correction.
wR2(int) was 0.1029 before and 0.0844 after correction.
The Ratio of minimum to maximum transmission is 0.7717.
The \l/2 correction factor is 0.00150.
;
_exptl_crystal_colour colourless
_exptl_crystal_colour_primary colourless
_exptl_crystal_density_diffrn 1.419
_exptl_crystal_description plate
_exptl_crystal_F_000 664
_exptl_crystal_preparation Synthesis
_exptl_crystal_recrystallization_method 'Slow evaporation'
_exptl_crystal_size_max 0.234
_exptl_crystal_size_mid 0.204
_exptl_crystal_size_min 0.086
_refine_diff_density_max 0.321
_refine_diff_density_min -0.544
_refine_diff_density_rms 0.076
_refine_ls_abs_structure_details
;
 Flack x determined using 514 quotients [(I+)-(I-)]/[(I+)+(I-)]
 (Parsons, Flack and Wagner, Acta Cryst. B69 (2013) 249-259).
;
_refine_ls_abs_structure_Flack 0.19(14)
_refine_ls_extinction_method none
_refine_ls_goodness_of_fit_ref 0.959
_refine_ls_hydrogen_treatment mixed
_refine_ls_matrix_type full
_refine_ls_number_parameters 265
_refine_ls_number_reflns 3818
_refine_ls_number_restraints 0
_refine_ls_restrained_S_all 0.959
_refine_ls_R_factor_all 0.1558
_refine_ls_R_factor_gt 0.0762
_refine_ls_shift/su_max 0.000
_refine_ls_shift/su_mean 0.000
_refine_ls_structure_factor_coef Fsqd
_refine_ls_weighting_details 'w=1/[\s^2^(Fo^2^)+(0.0796P)^2^] where P=(Fo^2^+2Fc^2^)/3'
_refine_ls_weighting_scheme calc
_refine_ls_wR_factor_gt 0.1546
_refine_ls_wR_factor_ref 0.1915
_reflns_Friedel_coverage 0.690
_reflns_Friedel_fraction_full 0.940
_reflns_Friedel_fraction_max 0.898
_reflns_number_gt 2003
_reflns_number_total 3818
_reflns_threshold_expression 'I > 2\s(I)'
_cod_data_source_file d0ob00568a2.cif
_cod_data_source_block ortho1_a
_cod_depositor_comments 'Adding full bibliography for 7157418--7157419.cif.'
_cod_database_code 7157419
_shelx_shelxl_version_number 2018/3
_shelx_space_group_comment
;
The symmetry employed for this shelxl refinement is uniquely defined
by the following loop, which should always be used as a source of
symmetry information in preference to the above space-group names.
They are only intended as comments.
;
_shelx_estimated_absorpt_t_max 0.980
_shelx_estimated_absorpt_t_min 0.947
_olex2_refinement_description
;
1. Fixed Uiso
 At 1.2 times of:
  All C(H) groups, All C(H,H) groups
 At 1.5 times of:
  All C(H,H,H) groups
2. Others
 Sof(O4B)=Sof(C16B)=Sof(H16C)=Sof(H16D)=Sof(C17B)=Sof(H17D)=Sof(H17E)=
 Sof(H17F)=1-FVAR(1)
 Sof(C16A)=Sof(H16A)=Sof(H16B)=Sof(C17A)=Sof(H17A)=Sof(H17B)=Sof(H17C)=
 Sof(O4A)=FVAR(1)
3.a Secondary CH2 refined with riding coordinates:
 C16A(H16A,H16B), C16B(H16C,H16D)
3.b Idealised Me refined as rotating group:
 C17A(H17A,H17B,H17C), C17B(H17D,H17E,H17F)
;
_olex2_submission_special_instructions 'No special instructions were received'

loop_
_space_group_symop_operation_xyz
'x, y, z'
'-x, -y, z'
'x+1/2, -y+1/2, -z'
'-x+1/2, y+1/2, -z'

loop_
_atom_site_label
_atom_site_type_symbol
_atom_site_fract_x
_atom_site_fract_y
_atom_site_fract_z
_atom_site_U_iso_or_equiv
_atom_site_adp_type
_atom_site_occupancy
_atom_site_site_symmetry_order
_atom_site_calc_flag
_atom_site_refinement_flags_posn
_atom_site_refinement_flags_adp
_atom_site_refinement_flags_occupancy
_atom_site_disorder_assembly
_atom_site_disorder_group
S1 S 0.19950(18) 0.63056(5) 1.0787(4) 0.0339(4) Uani 1 1 d . . . . .
O1 O 0.2847(5) 0.57861(12) 0.5400(10) 0.0376(12) Uani 1 1 d . . . . .
O2 O 0.0174(5) 0.63621(14) 1.1195(11) 0.0502(14) Uani 1 1 d . . . . .
O3 O 0.0514(6) 0.55330(14) 0.6789(12) 0.0579(17) Uani 1 1 d . . . . .
C8 C 0.4214(6) 0.63593(17) 0.6991(12) 0.0256(14) Uani 1 1 d . . . . .
C4 C 0.1406(7) 0.75279(19) 0.5733(16) 0.0352(16) Uani 1 1 d . . . . .
H4 H 0.082(8) 0.7652(18) 0.420(15) 0.042 Uiso 1 1 d R . . . .
C2 C 0.2350(6) 0.69439(17) 0.7787(13) 0.0275(14) Uani 1 1 d . . . . .
C3 C 0.1482(7) 0.71285(19) 0.5883(15) 0.0302(15) Uani 1 1 d . . . . .
H3 H 0.109(8) 0.7006(18) 0.448(15) 0.036 Uiso 1 1 d R . . . .
C15 C 0.2316(8) 0.58001(19) 0.9899(15) 0.0382(19) Uani 1 1 d . . . . .
H15A H 0.364(11) 0.575(2) 1.018(17) 0.08(3) Uiso 1 1 d . . . . .
H15B H 0.161(9) 0.567(2) 1.115(16) 0.05(2) Uiso 1 1 d . . . . .
C9 C 0.5710(7) 0.65597(19) 0.7387(14) 0.0326(16) Uani 1 1 d . . . . .
H9 H 0.564(8) 0.6820(19) 0.826(14) 0.039 Uiso 1 1 d R . . . .
C1 C 0.2505(7) 0.65123(18) 0.7738(14) 0.0297(16) Uani 1 1 d . . . . .
C13 C 0.4305(7) 0.60017(17) 0.5864(15) 0.0326(15) Uani 1 1 d . . . . .
C5 C 0.2185(8) 0.7748(2) 0.7555(16) 0.0389(18) Uani 1 1 d . . . . .
H5 H 0.215(8) 0.803(2) 0.746(15) 0.047 Uiso 1 1 d R . . . .
C14 C 0.1805(8) 0.56928(18) 0.7365(17) 0.0403(19) Uani 1 1 d . . . . .
C10 C 0.7214(8) 0.6406(2) 0.6606(15) 0.0396(18) Uani 1 1 d . . . . .
H10 H 0.833(8) 0.6548(19) 0.707(16) 0.048 Uiso 1 1 d R . . . .
C7 C 0.3096(7) 0.71700(18) 0.9657(14) 0.0326(16) Uani 1 1 d . . . . .
H7 H 0.364(7) 0.7071(18) 1.150(14) 0.039 Uiso 1 1 d R . . . .
C6 C 0.3043(8) 0.75722(19) 0.9485(16) 0.0378(16) Uani 1 1 d . . . . .
H6 H 0.355(8) 0.7720(19) 1.086(16) 0.045 Uiso 1 1 d R . . . .
C12 C 0.5790(8) 0.5852(2) 0.4941(15) 0.048(2) Uani 1 1 d . . . . .
C11 C 0.7268(8) 0.6062(2) 0.5270(15) 0.048(2) Uani 1 1 d . . . . .
H11 H 0.847(9) 0.597(2) 0.465(16) 0.057 Uiso 1 1 d R . . . .
C16A C 0.6972(16) 0.5232(4) 0.342(3) 0.036(5) Uani 0.50(2) 1 d . . P A 1
H16A H 0.673545 0.495179 0.347709 0.044 Uiso 0.50(2) 1 calc R . P A 1
H16B H 0.789432 0.528651 0.460921 0.044 Uiso 0.50(2) 1 calc R . P A 1
C17A C 0.750(2) 0.5342(6) 0.086(5) 0.043(5) Uani 0.50(2) 1 d . . P A 1
H17A H 0.655620 0.531091 -0.028653 0.065 Uiso 0.50(2) 1 calc GR . P A 1
H17B H 0.843141 0.517600 0.033007 0.065 Uiso 0.50(2) 1 calc GR . P A 1
H17C H 0.787103 0.561181 0.085627 0.065 Uiso 0.50(2) 1 calc GR . P A 1
O4A O 0.5477(14) 0.5445(4) 0.417(3) 0.037(4) Uani 0.50(2) 1 d . . P A 1
O4B O 0.5865(15) 0.5589(4) 0.322(3) 0.036(4) Uani 0.50(2) 1 d . . P A 2
C16B C 0.740(2) 0.5500(5) 0.177(4) 0.032(4) Uani 0.50(2) 1 d . . P A 2
H16C H 0.831636 0.541869 0.289984 0.039 Uiso 0.50(2) 1 calc R . P A 2
H16D H 0.777028 0.572823 0.081435 0.039 Uiso 0.50(2) 1 calc R . P A 2
C17B C 0.692(2) 0.5178(5) 0.006(4) 0.048(5) Uani 0.50(2) 1 d . . P A 2
H17D H 0.599724 0.526264 -0.102503 0.072 Uiso 0.50(2) 1 calc GR . P A 2
H17E H 0.655715 0.495484 0.103837 0.072 Uiso 0.50(2) 1 calc GR . P A 2
H17F H 0.788743 0.510694 -0.097004 0.072 Uiso 0.50(2) 1 calc GR . P A 2
H1 H 0.161(9) 0.639(2) 0.649(18) 0.07(3) Uiso 1 1 d . . . . .

loop_
_atom_site_aniso_label
_atom_site_aniso_U_11
_atom_site_aniso_U_22
_atom_site_aniso_U_33
_atom_site_aniso_U_23
_atom_site_aniso_U_13
_atom_site_aniso_U_12
S1 0.0288(7) 0.0460(9) 0.0269(10) 0.0042(9) 0.0026(7) 0.0017(7)
O1 0.035(2) 0.041(2) 0.037(3) -0.005(2) -0.019(2) -0.001(2)
O2 0.026(2) 0.068(3) 0.057(4) 0.014(3) 0.012(2) 0.006(2)
O3 0.046(3) 0.050(3) 0.078(5) 0.014(3) -0.033(3) -0.017(2)
C8 0.022(2) 0.033(3) 0.021(4) 0.009(3) -0.001(2) 0.000(2)
C4 0.031(3) 0.042(4) 0.033(5) 0.003(4) 0.003(3) 0.007(2)
C2 0.026(3) 0.037(3) 0.020(4) -0.003(3) 0.000(3) 0.002(2)
C3 0.025(3) 0.046(4) 0.020(4) 0.000(3) 0.000(3) 0.004(2)
C15 0.032(3) 0.040(4) 0.043(6) 0.020(4) -0.004(3) -0.003(3)
C9 0.029(3) 0.033(3) 0.036(5) -0.002(3) -0.003(3) -0.001(2)
C1 0.021(3) 0.039(3) 0.029(5) 0.004(3) 0.001(3) 0.002(2)
C13 0.023(3) 0.038(3) 0.037(4) -0.005(3) -0.011(3) 0.001(2)
C5 0.038(3) 0.039(4) 0.040(5) 0.004(4) 0.011(3) 0.009(3)
C14 0.038(3) 0.032(3) 0.051(6) 0.013(4) -0.015(4) -0.003(3)
C10 0.025(3) 0.054(4) 0.040(5) 0.007(4) 0.000(3) 0.002(3)
C7 0.028(3) 0.041(3) 0.028(5) -0.004(3) -0.002(3) 0.006(3)
C6 0.036(3) 0.044(4) 0.034(5) -0.008(4) -0.001(4) -0.001(3)
C12 0.033(3) 0.059(4) 0.052(6) -0.026(4) -0.013(3) 0.019(3)
C11 0.022(3) 0.092(6) 0.029(5) -0.009(4) 0.000(3) 0.016(3)
C16A 0.027(6) 0.036(7) 0.046(11) 0.000(7) -0.001(6) 0.007(5)
C17A 0.028(8) 0.054(14) 0.048(16) -0.009(12) 0.002(9) -0.010(8)
O4A 0.022(5) 0.031(7) 0.057(9) -0.012(7) -0.001(6) 0.005(4)
O4B 0.028(5) 0.035(7) 0.044(9) -0.006(6) 0.000(5) 0.000(5)
C16B 0.027(7) 0.042(10) 0.028(12) 0.003(8) 0.005(7) 0.001(7)
C17B 0.030(8) 0.059(11) 0.055(14) -0.015(9) 0.017(8) -0.002(7)

loop_
_atom_type_symbol
_atom_type_description
_atom_type_scat_dispersion_real
_atom_type_scat_dispersion_imag
_atom_type_scat_source
C C 0.0033 0.0016 'International Tables Vol C Tables 4.2.6.8 and 6.1.1.4'
H H 0.0000 0.0000 'International Tables Vol C Tables 4.2.6.8 and 6.1.1.4'
O O 0.0106 0.0060 'International Tables Vol C Tables 4.2.6.8 and 6.1.1.4'
S S 0.1246 0.1234 'International Tables Vol C Tables 4.2.6.8 and 6.1.1.4'

loop_
_geom_angle_atom_site_label_1
_geom_angle_atom_site_label_2
_geom_angle_atom_site_label_3
_geom_angle
_geom_angle_site_symmetry_1
_geom_angle_site_symmetry_3
_geom_angle_publ_flag
O2 S1 C15 107.6(3) . . ?
O2 S1 C1 107.3(3) . . ?
C1 S1 C15 96.4(3) . . ?
C14 O1 C13 119.2(6) . . ?
C9 C8 C1 123.6(6) . . ?
C13 C8 C9 117.9(5) . . ?
C13 C8 C1 118.5(5) . . ?
C3 C4 H4 119(4) . . ?
C5 C4 H4 122(4) . . ?
C5 C4 C3 119.2(7) . . ?
C3 C2 C1 119.1(6) . . ?
C3 C2 C7 118.6(6) . . ?
C7 C2 C1 122.3(6) . . ?
C4 C3 C2 121.6(7) . . ?
C4 C3 H3 113(4) . . ?
C2 C3 H3 124(4) . . ?
S1 C15 H15A 104(4) . . ?
S1 C15 H15B 100(4) . . ?
H15A C15 H15B 113(6) . . ?
C14 C15 S1 116.4(5) . . ?
C14 C15 H15A 111(5) . . ?
C14 C15 H15B 111(5) . . ?
C8 C9 H9 118(4) . . ?
C10 C9 C8 120.3(6) . . ?
C10 C9 H9 122(4) . . ?
S1 C1 H1 104(5) . . ?
C8 C1 S1 107.4(4) . . ?
C8 C1 H1 107(4) . . ?
C2 C1 S1 110.9(5) . . ?
C2 C1 C8 115.3(5) . . ?
C2 C1 H1 111(4) . . ?
C8 C13 O1 120.8(5) . . ?
C8 C13 C12 122.5(5) . . ?
C12 C13 O1 116.4(6) . . ?
C4 C5 H5 120(5) . . ?
C6 C5 C4 120.5(7) . . ?
C6 C5 H5 120(5) . . ?
O1 C14 C15 118.7(5) . . ?
O3 C14 O1 115.2(7) . . ?
O3 C14 C15 126.1(8) . . ?
C9 C10 H10 119(4) . . ?
C9 C10 C11 121.0(6) . . ?
C11 C10 H10 120(4) . . ?
C2 C7 H7 128(3) . . ?
C6 C7 C2 119.8(7) . . ?
C6 C7 H7 112(3) . . ?
C5 C6 C7 120.2(7) . . ?
C5 C6 H6 122(4) . . ?
C7 C6 H6 117(4) . . ?
C13 C12 C11 118.8(6) . . ?
C13 C12 O4A 108.1(7) . . ?
C11 C12 O4A 132.0(7) . . ?
O4B C12 C13 123.8(8) . . ?
O4B C12 C11 114.6(8) . . ?
C10 C11 C12 119.0(6) . . ?
C10 C11 H11 117(4) . . ?
C12 C11 H11 124(4) . . ?
H16A C16A H16B 108.0 . . ?
C17A C16A H16A 109.5 . . ?
C17A C16A H16B 109.5 . . ?
O4A C16A H16A 109.5 . . ?
O4A C16A H16B 109.5 . . ?
O4A C16A C17A 110.9(15) . . ?
C16A C17A H17A 109.5 . . ?
C16A C17A H17B 109.5 . . ?
C16A C17A H17C 109.5 . . ?
H17A C17A H17B 109.5 . . ?
H17A C17A H17C 109.5 . . ?
H17B C17A H17C 109.5 . . ?
C16A O4A C12 114.7(10) . . ?
C12 O4B C16B 123.9(12) . . ?
O4B C16B H16C 110.6 . . ?
O4B C16B H16D 110.6 . . ?
O4B C16B C17B 105.5(12) . . ?
H16C C16B H16D 108.8 . . ?
C17B C16B H16C 110.6 . . ?
C17B C16B H16D 110.6 . . ?
C16B C17B H17D 109.5 . . ?
C16B C17B H17E 109.5 . . ?
C16B C17B H17F 109.5 . . ?
H17D C17B H17E 109.5 . . ?
H17D C17B H17F 109.5 . . ?
H17E C17B H17F 109.5 . . ?

loop_
_geom_bond_atom_site_label_1
_geom_bond_atom_site_label_2
_geom_bond_distance
_geom_bond_site_symmetry_2
_geom_bond_publ_flag
S1 O2 1.481(4) . ?
S1 C15 1.834(7) . ?
S1 C1 1.830(7) . ?
O1 C13 1.403(7) . ?
O1 C14 1.380(9) . ?
O3 C14 1.208(7) . ?
C8 C9 1.397(8) . ?
C8 C1 1.515(8) . ?
C8 C13 1.381(9) . ?
C4 H4 1.04(8) . ?
C4 C3 1.388(9) . ?
C4 C5 1.386(11) . ?
C2 C3 1.389(9) . ?
C2 C1 1.501(9) . ?
C2 C7 1.404(9) . ?
C3 H3 0.92(8) . ?
C15 H15A 1.08(9) . ?
C15 H15B 0.98(8) . ?
C15 C14 1.466(11) . ?
C9 H9 1.02(7) . ?
C9 C10 1.377(9) . ?
C1 H1 1.07(8) . ?
C13 C12 1.383(9) . ?
C5 H5 0.98(7) . ?
C5 C6 1.381(11) . ?
C10 H10 1.05(7) . ?
C10 C11 1.392(10) . ?
C7 H7 1.13(8) . ?
C7 C6 1.398(9) . ?
C6 H6 0.98(8) . ?
C12 C11 1.396(10) . ?
C12 O4A 1.491(14) . ?
C12 O4B 1.299(13) . ?
C11 H11 1.07(7) . ?
C16A H16A 0.9900 . ?
C16A H16B 0.9900 . ?
C16A C17A 1.49(3) . ?
C16A O4A 1.458(16) . ?
C17A H17A 0.9800 . ?
C17A H17B 0.9800 . ?
C17A H17C 0.9800 . ?
O4B C16B 1.48(2) . ?
C16B H16C 0.9900 . ?
C16B H16D 0.9900 . ?
C16B C17B 1.50(3) . ?
C17B H17D 0.9800 . ?
C17B H17E 0.9800 . ?
C17B H17F 0.9800 . ?

loop_
_geom_torsion_atom_site_label_1
_geom_torsion_atom_site_label_2
_geom_torsion_atom_site_label_3
_geom_torsion_atom_site_label_4
_geom_torsion
_geom_torsion_site_symmetry_1
_geom_torsion_site_symmetry_2
_geom_torsion_site_symmetry_3
_geom_torsion_site_symmetry_4
_geom_torsion_publ_flag
S1 C15 C14 O1 78.6(7) . . . . ?
S1 C15 C14 O3 -99.8(7) . . . . ?
O1 C13 C12 C11 177.7(7) . . . . ?
O1 C13 C12 O4A -13.0(11) . . . . ?
O1 C13 C12 O4B 17.6(14) . . . . ?
O2 S1 C15 C14 74.0(6) . . . . ?
O2 S1 C1 C8 -164.3(4) . . . . ?
O2 S1 C1 C2 68.9(5) . . . . ?
C8 C9 C10 C11 4.2(11) . . . . ?
C8 C13 C12 C11 3.2(12) . . . . ?
C8 C13 C12 O4A 172.6(9) . . . . ?
C8 C13 C12 O4B -156.8(11) . . . . ?
C4 C5 C6 C7 -1.8(10) . . . . ?
C2 C7 C6 C5 3.5(10) . . . . ?
C3 C4 C5 C6 0.7(10) . . . . ?
C3 C2 C1 S1 -132.6(5) . . . . ?
C3 C2 C1 C8 105.1(7) . . . . ?
C3 C2 C7 C6 -4.0(9) . . . . ?
C15 S1 C1 C8 -53.7(5) . . . . ?
C15 S1 C1 C2 179.6(4) . . . . ?
C9 C8 C1 S1 -96.0(6) . . . . ?
C9 C8 C1 C2 28.1(9) . . . . ?
C9 C8 C13 O1 -179.7(6) . . . . ?
C9 C8 C13 C12 -5.5(11) . . . . ?
C9 C10 C11 C12 -6.4(12) . . . . ?
C1 S1 C15 C14 -36.5(6) . . . . ?
C1 C8 C9 C10 -178.5(7) . . . . ?
C1 C8 C13 O1 0.6(10) . . . . ?
C1 C8 C13 C12 174.8(7) . . . . ?
C1 C2 C3 C4 -175.1(6) . . . . ?
C1 C2 C7 C6 174.1(6) . . . . ?
C13 O1 C14 O3 174.5(5) . . . . ?
C13 O1 C14 C15 -4.1(8) . . . . ?
C13 C8 C9 C10 1.7(10) . . . . ?
C13 C8 C1 S1 83.7(7) . . . . ?
C13 C8 C1 C2 -152.1(7) . . . . ?
C13 C12 C11 C10 2.7(12) . . . . ?
C13 C12 O4A C16A -173.2(12) . . . . ?
C13 C12 O4B C16B 163.7(13) . . . . ?
C5 C4 C3 C2 -1.4(9) . . . . ?
C14 O1 C13 C8 -57.3(8) . . . . ?
C14 O1 C13 C12 128.2(7) . . . . ?
C7 C2 C3 C4 3.0(9) . . . . ?
C7 C2 C1 S1 49.3(7) . . . . ?
C7 C2 C1 C8 -72.9(8) . . . . ?
C12 O4B C16B C17B 179.0(15) . . . . ?
C11 C12 O4A C16A -6(2) . . . . ?
C11 C12 O4B C16B 2.9(19) . . . . ?
C17A C16A O4A C12 -77.4(18) . . . . ?
O4A C12 C11 C10 -163.6(12) . . . . ?
O4B C12 C11 C10 164.6(10) . . . . ?
